data_9005091
loop_
_publ_author_name
'Bonazzi, P.'
'Garbarino, C.'
'Menchetti, S.'

_publ_section_title
;
 Crystal chemistry of piemontites: REE-bearing
 piemontite from Monte Brugiana, Alpi Apuane, Italy
 Sample: BR2P
;
_journal_name_full 'European Journal of Mineralogy'
_journal_page_first 23
_journal_page_last 33
_journal_volume 4
_journal_year 1992
_chemical_compound_source 'Monte Brugiana, Alpi Apuane, Italy'
_chemical_formula_sum
;Al1.88 Ca1.73 Ce0.02 Fe0.51 H La0.02 Mg0.01 Mn0.81 Nd0.01 O13 Pr0.002 Si2.97
 Sr0.04
;
_chemical_name_mineral Piemontite
_space_group_IT_number 11
_symmetry_space_group_name_Hall '-P 2yb'
_symmetry_space_group_name_H-M 'P 1 21/m 1'
_cell_angle_alpha 90
_cell_angle_beta 115.29
_cell_angle_gamma 90
_cell_length_a 8.857
_cell_length_b 5.671
_cell_length_c 10.156
_cell_formula_units_Z 2
_cell_volume 461.225
_database_code_amcsd 0006436
_exptl_crystal_density_diffrn 3.575
_cod_original_formula_sum 'Ca1.73 Mn.81 Sr.04 La.02 Ce.02 Pr.002 Nd.01 Al1.88 Mg.01 Fe.51 Si2.97 O13 H'
_cod_database_code 9005091

loop_
_space_group_symop_operation_xyz
x,y,z
x,1/2-y,z
-x,1/2+y,-z
-x,-y,-z

loop_
_atom_site_label
_atom_site_fract_x
_atom_site_fract_y
_atom_site_fract_z
_atom_site_occupancy
_atom_site_U_iso_or_equiv
CaA1 0.75520 0.75000 0.15100 0.86500 0.00690
MnA1 0.75520 0.75000 0.15100 0.20250 0.00690
CaA2 0.59820 0.75000 0.42580 0.86500 0.01170
SrA2 0.59820 0.75000 0.42580 0.04000 0.01170
LaA2 0.59820 0.75000 0.42580 0.02000 0.01170
CeA2 0.59820 0.75000 0.42580 0.02000 0.01170
PrA2 0.59820 0.75000 0.42580 0.00200 0.01170
NdA2 0.59820 0.75000 0.42580 0.01000 0.01170
AlM1 0.00000 0.00000 0.00000 0.62660 0.00550
MgM1 0.00000 0.00000 0.00000 0.00330 0.00550
MnM1 0.00000 0.00000 0.00000 0.20250 0.00550
FeM1 0.00000 0.00000 0.00000 0.17000 0.00550
AlM2 0.00000 0.00000 0.50000 0.62660 0.00550
MgM2 0.00000 0.00000 0.50000 0.00330 0.00550
MnM2 0.00000 0.00000 0.50000 0.20250 0.00550
FeM2 0.00000 0.00000 0.50000 0.17000 0.00550
AlM3 0.29800 0.25000 0.22220 0.62660 0.00710
MgM3 0.29800 0.25000 0.22220 0.00330 0.00710
MnM3 0.29800 0.25000 0.22220 0.20250 0.00710
FeM3 0.29800 0.25000 0.22220 0.17000 0.00710
Si1 0.34210 0.75000 0.04590 0.99000 0.00480
Si2 0.68600 0.25000 0.27340 0.99000 0.00500
Si3 0.18620 0.75000 0.32030 0.99000 0.00480
O1 0.23500 0.99210 0.03650 1.00000 0.00850
O2 0.30700 0.97920 0.35620 1.00000 0.00820
O3 0.79920 0.01550 0.33410 1.00000 0.00960
O4 0.05810 0.25000 0.13110 1.00000 0.00380
O5 0.04300 0.75000 0.14780 1.00000 0.00770
O6 0.07280 0.75000 0.41270 1.00000 0.00620
O7 0.51610 0.75000 0.18240 1.00000 0.00940
O8 0.53290 0.25000 0.31590 1.00000 0.01370
O9 0.61690 0.25000 0.09530 1.00000 0.01410
O10 0.08900 0.25000 0.43490 1.00000 0.00530
H 0.08100 0.25000 0.33000 1.00000 0.02000

loop_
_cod_related_entry_id
_cod_related_entry_database
_cod_related_entry_code
1 AMCSD 0006436
